data_4106170
loop_
_publ_author_name
'Jennifer A. Armstrong'
'Edward R. Williams'
'Mark T. Weller'

_publ_section_title
;
 Fluoride-Rich, Hydrofluorothermal Routes to Functional Transition Metal
 (Mn, Fe, Co, Cu) Fluorophosphates
;
_journal_name_full 'Journal of the American Chemical Society'
_journal_page_first 8252
_journal_page_last 8263
_journal_paper_doi 10.1021/ja201096b
_journal_volume 133
_journal_year 2011
_chemical_formula_sum 'Cu3 F4 H8 N2 O12 P4'
_chemical_formula_weight 618.61
_space_group_IT_number 14
_symmetry_cell_setting monoclinic
_symmetry_space_group_name_Hall '-P 2ybc'
_symmetry_space_group_name_H-M 'P 1 21/c 1'
_atom_sites_solution_hydrogens geom
_atom_sites_solution_primary direct
_atom_sites_solution_secondary difmap
_audit_creation_method SHELXL-97
_audit_update_record
;
2011-01-07 # Formatted by publCIF
;
_cell_angle_alpha 90.00
_cell_angle_beta 94.870(5)
_cell_angle_gamma 90.00
_cell_formula_units_Z 2
_cell_length_a 7.8246(7)
_cell_length_b 9.4940(8)
_cell_length_c 9.1169(8)
_cell_measurement_reflns_used 21324
_cell_measurement_temperature 120(2)
_cell_measurement_theta_max 27.48
_cell_measurement_theta_min 2.91
_cell_volume 674.82(10)
_computing_cell_refinement 'DENZO (Otwinowski & Minor, 1997) & COLLECT (Hooft, R.W.W., 1998)'
_computing_data_collection 'COLLECT (Hooft, R.W.W., 1998)'
_computing_data_reduction 'DENZO (Otwinowski & Minor, 1997) & COLLECT (Hooft, R.W.W., 1998)'
_computing_structure_refinement 'SHELXL-97 (Sheldrick, 2008)'
_diffrn_ambient_temperature 120(2)
_diffrn_detector_area_resol_mean '4096x4096pixels / 62x62mm'
_diffrn_measured_fraction_theta_full 0.985
_diffrn_measured_fraction_theta_max 0.985
_diffrn_measurement_device_type 'Bruker-Nonius APEX II CCD camera on \k-goniostat'
_diffrn_measurement_method '\f & \w scans'
_diffrn_radiation_monochromator '10cm confocal mirrors'
_diffrn_radiation_source 'Bruker-Nonius FR591 rotating anode'
_diffrn_radiation_type MoK\a
_diffrn_radiation_wavelength 0.71073
_diffrn_reflns_av_R_equivalents 0.0724
_diffrn_reflns_av_sigmaI/netI 0.0561
_diffrn_reflns_limit_h_max 10
_diffrn_reflns_limit_h_min -9
_diffrn_reflns_limit_k_max 12
_diffrn_reflns_limit_k_min -12
_diffrn_reflns_limit_l_max 9
_diffrn_reflns_limit_l_min -11
_diffrn_reflns_number 7706
_diffrn_reflns_theta_full 27.64
_diffrn_reflns_theta_max 27.64
_diffrn_reflns_theta_min 3.10
_exptl_absorpt_coefficient_mu 5.281
_exptl_absorpt_correction_T_max 0.6202
_exptl_absorpt_correction_T_min 0.6202
_exptl_absorpt_correction_type multi-scan
_exptl_absorpt_process_details 'SADABS 2007/2 (Sheldrick, G.M., 2007)'
_exptl_crystal_colour blue
_exptl_crystal_density_diffrn 3.044
_exptl_crystal_description plate
_exptl_crystal_F_000 602
_exptl_crystal_size_max 0.1
_exptl_crystal_size_mid 0.1
_exptl_crystal_size_min 0.1
_refine_diff_density_max 0.802
_refine_diff_density_min -0.883
_refine_diff_density_rms 0.210
_refine_ls_extinction_method none
_refine_ls_goodness_of_fit_ref 1.104
_refine_ls_hydrogen_treatment mixed
_refine_ls_matrix_type full
_refine_ls_number_parameters 131
_refine_ls_number_reflns 1549
_refine_ls_number_restraints 10
_refine_ls_restrained_S_all 1.109
_refine_ls_R_factor_all 0.0781
_refine_ls_R_factor_gt 0.0553
_refine_ls_shift/su_max 0.027
_refine_ls_shift/su_mean 0.002
_refine_ls_structure_factor_coef Fsqd
_refine_ls_weighting_details 'calc w=1/[\s^2^(Fo^2^)+(0.0001P)^2^+9.6594P] where P=(Fo^2^+2Fc^2^)/3'
_refine_ls_weighting_scheme calc
_refine_ls_wR_factor_gt 0.1041
_refine_ls_wR_factor_ref 0.1152
_reflns_number_gt 1250
_reflns_number_total 1549
_reflns_threshold_expression >2\s(I)
_cod_data_source_file ja201096b_si_007.cif
_cod_data_source_block 2009erw0010mk1
_cod_database_code 4106170

loop_
_symmetry_equiv_pos_as_xyz
'x, y, z'
'-x, y+1/2, -z+1/2'
'-x, -y, -z'
'x, -y-1/2, z-1/2'

loop_
_atom_site_label
_atom_site_type_symbol
_atom_site_fract_x
_atom_site_fract_y
_atom_site_fract_z
_atom_site_U_iso_or_equiv
_atom_site_adp_type
_atom_site_occupancy
_atom_site_symmetry_multiplicity
_atom_site_calc_flag
_atom_site_refinement_flags
Cu1 Cu 0.38475(10) 0.35821(8) 0.31893(9) 0.0148(2) Uani 1 1 d .
Cu2 Cu 0.5000 0.5000 0.0000 0.0173(3) Uani 1 2 d S
P2 P 0.8201(2) 0.67798(18) -0.01984(19) 0.0151(4) Uani 1 1 d .
O4 O 0.5336(6) 0.3379(5) 0.1453(5) 0.0149(9) Uani 1 1 d .
P1 P 0.6089(2) 0.19166(18) 0.11456(19) 0.0140(4) Uani 1 1 d .
O5 O 0.7237(6) 0.5643(5) 0.0585(5) 0.0197(10) Uani 1 1 d .
F2 F 1.0086(5) 0.6571(4) 0.0464(4) 0.0209(9) Uani 1 1 d .
F1 F 0.8082(5) 0.2103(4) 0.1474(4) 0.0201(9) Uani 1 1 d .
O1 O 0.5913(6) 0.1594(5) -0.0479(5) 0.0166(10) Uani 1 1 d .
O2 O 0.8217(6) 0.6567(5) -0.1840(5) 0.0174(10) Uani 1 1 d .
O3 O 0.7703(6) 0.8268(5) 0.0216(5) 0.0162(10) Uani 1 1 d .
N1 N 0.8743(8) 0.4588(6) 0.3216(7) 0.0174(12) Uani 1 1 d D
O6 O 0.5579(6) 0.0816(5) 0.2184(5) 0.0208(11) Uani 1 1 d .
H2 H 0.825(10) 0.497(6) 0.227(4) 0.04(2) Uiso 1 1 d D
H1 H 0.877(8) 0.541(4) 0.388(5) 0.039(17) Uiso 1 1 d D
H3 H 0.984(5) 0.424(9) 0.305(9) 0.04(3) Uiso 1 1 d D
H4 H 0.803(10) 0.385(7) 0.351(11) 0.05(3) Uiso 1 1 d D

loop_
_atom_site_aniso_label
_atom_site_aniso_U_11
_atom_site_aniso_U_22
_atom_site_aniso_U_33
_atom_site_aniso_U_23
_atom_site_aniso_U_13
_atom_site_aniso_U_12
Cu1 0.0186(4) 0.0118(4) 0.0140(4) 0.0002(3) 0.0010(3) 0.0000(3)
Cu2 0.0187(6) 0.0112(6) 0.0213(6) 0.0043(5) -0.0015(5) -0.0023(5)
P2 0.0177(9) 0.0125(8) 0.0152(8) 0.0010(6) 0.0009(6) 0.0002(6)
O4 0.024(3) 0.011(2) 0.010(2) 0.0019(17) 0.0035(18) -0.0016(19)
P1 0.0178(9) 0.0093(8) 0.0147(8) 0.0003(6) -0.0003(6) 0.0005(7)
O5 0.023(3) 0.020(3) 0.016(2) 0.008(2) -0.0017(19) -0.005(2)
F2 0.019(2) 0.021(2) 0.022(2) 0.0031(17) -0.0016(16) -0.0011(17)
F1 0.020(2) 0.020(2) 0.020(2) -0.0027(17) -0.0006(16) -0.0005(17)
O1 0.021(2) 0.016(2) 0.013(2) -0.0039(19) 0.0028(18) -0.0007(19)
O2 0.023(3) 0.014(2) 0.015(2) -0.0015(19) 0.0033(19) -0.0001(19)
O3 0.020(2) 0.011(2) 0.019(2) 0.0024(18) 0.0042(19) 0.0012(18)
N1 0.020(3) 0.010(3) 0.021(3) -0.005(2) -0.001(2) -0.001(2)
O6 0.029(3) 0.012(2) 0.021(2) 0.0030(19) 0.000(2) 0.002(2)

loop_
_atom_type_symbol
_atom_type_description
_atom_type_scat_dispersion_real
_atom_type_scat_dispersion_imag
_atom_type_scat_source
O O 0.0106 0.0060 'International Tables Vol C Tables 4.2.6.8 and 6.1.1.4'
H H 0.0000 0.0000 'International Tables Vol C Tables 4.2.6.8 and 6.1.1.4'
F F 0.0171 0.0103 'International Tables Vol C Tables 4.2.6.8 and 6.1.1.4'
P P 0.1023 0.0942 'International Tables Vol C Tables 4.2.6.8 and 6.1.1.4'
Cu Cu 0.3201 1.2651 'International Tables Vol C Tables 4.2.6.8 and 6.1.1.4'
N N 0.0061 0.0033 'International Tables Vol C Tables 4.2.6.8 and 6.1.1.4'

loop_
_geom_angle_atom_site_label_1
_geom_angle_atom_site_label_2
_geom_angle_atom_site_label_3
_geom_angle
_geom_angle_site_symmetry_1
_geom_angle_site_symmetry_3
O1 Cu1 O2 170.9(2) 4_566 3_665
O1 Cu1 O3 93.25(19) 4_566 2_645
O2 Cu1 O3 85.78(19) 3_665 2_645
O1 Cu1 O4 88.71(19) 4_566 .
O2 Cu1 O4 90.04(19) 3_665 .
O3 Cu1 O4 165.65(18) 2_645 .
O1 Cu1 O6 90.56(19) 4_566 2_655
O2 Cu1 O6 98.13(19) 3_665 2_655
O3 Cu1 O6 113.68(18) 2_645 2_655
O4 Cu1 O6 80.49(18) . 2_655
O5 Cu2 O5 180.0 . 3_665
O5 Cu2 O4 89.73(19) . .
O5 Cu2 O4 90.27(19) 3_665 .
O5 Cu2 O4 90.27(19) . 3_665
O5 Cu2 O4 89.73(19) 3_665 3_665
O4 Cu2 O4 180.0 . 3_665
O2 P2 O3 113.2(3) . .
O2 P2 O5 114.5(3) . .
O3 P2 O5 113.1(3) . .
O2 P2 F2 106.2(3) . .
O3 P2 F2 106.0(3) . .
O5 P2 F2 102.6(2) . .
P1 O4 Cu2 126.3(3) . .
P1 O4 Cu1 118.4(3) . .
Cu2 O4 Cu1 112.4(2) . .
O6 P1 O1 118.4(3) . .
O6 P1 O4 112.9(3) . .
O1 P1 O4 110.9(3) . .
O6 P1 F1 105.8(3) . .
O1 P1 F1 102.5(2) . .
O4 P1 F1 104.6(2) . .
P2 O5 Cu2 125.4(3) . .
P1 O1 Cu1 129.3(3) . 4_565
P2 O2 Cu1 123.9(3) . 3_665
P2 O3 Cu1 120.3(3) . 2_655
P1 O6 Cu1 120.6(3) . 2_645

loop_
_geom_bond_atom_site_label_1
_geom_bond_atom_site_label_2
_geom_bond_distance
_geom_bond_site_symmetry_2
Cu1 O1 1.944(5) 4_566
Cu1 O2 1.951(5) 3_665
Cu1 O3 1.993(5) 2_645
Cu1 O4 2.052(4) .
Cu1 O6 2.201(5) 2_655
Cu2 O5 1.888(5) .
Cu2 O5 1.888(5) 3_665
Cu2 O4 2.033(4) .
Cu2 O4 2.033(4) 3_665
P2 O2 1.511(5) .
P2 O3 1.522(5) .
P2 O5 1.528(5) .
P2 F2 1.559(4) .
O4 P1 1.543(5) .
P1 O6 1.487(5) .
P1 O1 1.507(5) .
P1 F1 1.573(4) .
O1 Cu1 1.944(5) 4_565
O2 Cu1 1.951(5) 3_665
O3 Cu1 1.993(5) 2_655
O6 Cu1 2.201(5) 2_645
